data_7013320
loop_
_publ_author_name
'Carey, David T.'
'Mair, Francis S.'
'Pritchard, Robin G.'
'Warren, John E.'
'Woods, Rebecca J.'

_publ_section_title
;
 Borane and alane reductions of bulky N,N?-diaryl-1,3-diimines:
 structural characterization of products and intermediates in the
 diastereoselective synthesis of 1,3-diaminesElectronic supplementary
 information (ESI) available: preparative and characterization details;
 substructure of 5. See http://www.rsc.org/suppdata/dt/b3/b306401h/
;
_journal_issue 19
_journal_name_full 'Dalton Transactions'
_journal_page_first 3792
_journal_paper_doi 10.1039/b306401h
_journal_year 2003
_chemical_compound_source 'synthesis as described'
_chemical_formula_moiety 'C31 H50 N2'
_chemical_formula_sum 'C31 H50 N2'
_chemical_formula_weight 450.73
_space_group_IT_number 29
_symmetry_cell_setting orthorhombic
_symmetry_Int_Tables_number 29
_symmetry_space_group_name_Hall 'P 2c -2ac'
_symmetry_space_group_name_H-M 'P c a 21'
_atom_sites_solution_hydrogens geom
_atom_sites_solution_primary direct
_atom_sites_solution_secondary difmap
_audit_conform_dict_location ftp://ftp.iucr.org/pub/cif_core.dic
_audit_conform_dict_name cif_core.dic
_audit_conform_dict_version 2.2
_audit_creation_date 2003-07-27T22:10:12-00:00
_audit_creation_method 'WinGX routine CIF_UPDATE'
_cell_angle_alpha 90
_cell_angle_beta 90
_cell_angle_gamma 90
_cell_formula_units_Z 4
_cell_length_a 16.086(2)
_cell_length_b 11.236(2)
_cell_length_c 16.069(3)
_cell_measurement_reflns_used 25
_cell_measurement_temperature 203(2)
_cell_measurement_theta_max 17.2
_cell_measurement_theta_min 9.9
_cell_measurement_wavelength 0.71073
_cell_volume 2904.3(8)
_computing_cell_refinement 'CAD4 Express (Enraf Nonius, 1994)'
_computing_data_collection 'CAD4 Express (Enraf Nonius, 1994)'
_computing_data_reduction 'XCAD4 (Harms & Wocadlo, 1995)'
_computing_molecular_graphics 'Ortep-3 for Windows (Farrugia, 1997)'
_computing_publication_material 'WinGX publication routines (Farrugia, 1999)'
_computing_structure_refinement 'SHELXL-97 (Sheldrick, 1997)'
_computing_structure_solution 'SHELXS-97 (Sheldrick, 1997)'
_diffrn_ambient_temperature 203(2)
_diffrn_detector 'scintillation LiI'
_diffrn_detector_dtime 1.195
_diffrn_measured_fraction_theta_full 0.999
_diffrn_measured_fraction_theta_max 0.999
_diffrn_measurement_device '\k-geometry diffractometer'
_diffrn_measurement_device_type 'Enraf Nonius CAD4'
_diffrn_measurement_method 'non-profiled omega scans'
_diffrn_orient_matrix_type
;
x-axis points to radiation source
the matrix is specified in reciprocal space
;
_diffrn_orient_matrix_UB_11 0.56365E-1
_diffrn_orient_matrix_UB_12 0.30509E-1
_diffrn_orient_matrix_UB_13 0.37268E-1
_diffrn_orient_matrix_UB_21 0.64495E-1
_diffrn_orient_matrix_UB_22 -0.6359E-2
_diffrn_orient_matrix_UB_23 -0.42395E-1
_diffrn_orient_matrix_UB_31 -0.24165E-1
_diffrn_orient_matrix_UB_32 0.53868E-1
_diffrn_orient_matrix_UB_33 -0.26046E-1
_diffrn_radiation_monochromator graphite
_diffrn_radiation_probe x-ray
_diffrn_radiation_type MoK\a
_diffrn_radiation_wavelength 0.71073
_diffrn_reflns_av_R_equivalents 0.0501
_diffrn_reflns_av_unetI/netI 0.0579
_diffrn_reflns_limit_h_max 19
_diffrn_reflns_limit_h_min -19
_diffrn_reflns_limit_k_max 13
_diffrn_reflns_limit_k_min 0
_diffrn_reflns_limit_l_max 19
_diffrn_reflns_limit_l_min 0
_diffrn_reflns_number 5196
_diffrn_reflns_theta_full 24.98
_diffrn_reflns_theta_max 24.98
_diffrn_reflns_theta_min 1.81
_diffrn_source 'Enraf Nonius FR590'
_diffrn_standards_decay_% -28
_diffrn_standards_interval_time 60
_diffrn_standards_number 3
_exptl_absorpt_coefficient_mu 0.059
_exptl_absorpt_correction_T_max 0.9794
_exptl_absorpt_correction_T_min 0.9287
_exptl_absorpt_correction_type psi-scan
_exptl_absorpt_process_details
;
North A.C.T., Phillips D.C. & Mathews F.S. (1968) Acta. Cryst. A24, 351
Number of psi-scan sets used was   5
Theta correction was applied.
Averaged transmission function was used.
Fourier smoothing - Window value   3
;
_exptl_crystal_colour colourless
_exptl_crystal_density_diffrn 1.031
_exptl_crystal_density_method 'not measured'
_exptl_crystal_description needle
_exptl_crystal_F_000 1000
_exptl_crystal_size_max 0.35
_exptl_crystal_size_mid 0.25
_exptl_crystal_size_min 0.25
_refine_diff_density_max 0.175
_refine_diff_density_min -0.145
_refine_diff_density_rms 0.038
_refine_ls_abs_structure_details 'Flack H D (1983), Acta Cryst. A39, 876-881'
_refine_ls_abs_structure_Flack -1(5)
_refine_ls_extinction_method none
_refine_ls_goodness_of_fit_ref 1.028
_refine_ls_hydrogen_treatment mixed
_refine_ls_matrix_type full
_refine_ls_number_parameters 306
_refine_ls_number_reflns 2657
_refine_ls_number_restraints 1
_refine_ls_restrained_S_all 1.028
_refine_ls_R_factor_all 0.0896
_refine_ls_R_factor_gt 0.0531
_refine_ls_shift/su_max 0
_refine_ls_shift/su_mean 0
_refine_ls_structure_factor_coef Fsqd
_refine_ls_weighting_details 'calc w=1/[\s^2^(Fo^2^)+(0.0653P)^2^+0.0000P] where P=(Fo^2^+2Fc^2^)/3'
_refine_ls_weighting_scheme calc
_refine_ls_wR_factor_gt 0.1121
_refine_ls_wR_factor_ref 0.1281
_reflns_number_gt 1791
_reflns_number_total 2657
_reflns_threshold_expression >2sigma(I)
_cod_data_source_file b306401h.txt
_cod_data_source_block 3a
_cod_database_code 7013320
_exptl_absorpt_factor_mur 0.015
_exptl_absorpt_correction_t_ave 0.9437
_diffrn_standards_decay_corr_max 1.025
_diffrn_standards_decay_corr_min 0.648

loop_
_symmetry_equiv_pos_as_xyz
'x, y, z'
'-x, -y, z+1/2'
'-x+1/2, y, z+1/2'
'x+1/2, -y, z'

loop_
_atom_site_label
_atom_site_type_symbol
_atom_site_fract_x
_atom_site_fract_y
_atom_site_fract_z
_atom_site_U_iso_or_equiv
_atom_site_adp_type
_atom_site_occupancy
_atom_site_symmetry_multiplicity
_atom_site_calc_flag
_atom_site_refinement_flags
_atom_site_disorder_assembly
_atom_site_disorder_group
C1 C 0.5671(3) 0.5169(4) 0.3312(4) 0.0630(14) Uani 1 1 d . . .
H1A H 0.5378 0.4731 0.3741 0.094 Uiso 1 1 calc R . .
H1B H 0.6183 0.549 0.3539 0.094 Uiso 1 1 calc R . .
H1C H 0.58 0.464 0.2852 0.094 Uiso 1 1 calc R . .
C2 C 0.5128(2) 0.6182(3) 0.3002(3) 0.0420(10) Uani 1 1 d . . .
H2B H 0.5027 0.6714 0.3483 0.05 Uiso 1 1 calc R . .
C3 C 0.5524(2) 0.6949(3) 0.2310(3) 0.0406(10) Uani 1 1 d . . .
C4 C 0.4992(2) 0.8042(3) 0.2075(3) 0.0392(9) Uani 1 1 d . . .
H4 H 0.5328 0.8495 0.1668 0.047 Uiso 1 1 calc R . .
C5 C 0.4833(3) 0.8884(4) 0.2779(3) 0.0558(12) Uani 1 1 d . . .
H5A H 0.4495 0.9542 0.2584 0.084 Uiso 1 1 calc R . .
H5B H 0.5358 0.9187 0.2987 0.084 Uiso 1 1 calc R . .
H5C H 0.4544 0.847 0.3222 0.084 Uiso 1 1 calc R . .
C6 C 0.5697(3) 0.6229(4) 0.1525(3) 0.0545(12) Uani 1 1 d . . .
H6A H 0.5177 0.5925 0.1303 0.082 Uiso 1 1 calc R . .
H6B H 0.6062 0.5569 0.1658 0.082 Uiso 1 1 calc R . .
H6C H 0.5961 0.6735 0.1113 0.082 Uiso 1 1 calc R . .
C7 C 0.6359(2) 0.7395(4) 0.2624(4) 0.0636(14) Uani 1 1 d . . .
H7A H 0.6277 0.7862 0.3126 0.095 Uiso 1 1 calc R . .
H7B H 0.6618 0.7887 0.2201 0.095 Uiso 1 1 calc R . .
H7C H 0.6716 0.6722 0.2747 0.095 Uiso 1 1 calc R . .
C8 C 0.3757(2) 0.8613(3) 0.1251(2) 0.0326(9) Uani 1 1 d . . .
C9 C 0.4042(2) 0.9115(3) 0.0504(2) 0.0398(10) Uani 1 1 d . . .
C10 C 0.3579(3) 0.9989(4) 0.0130(3) 0.0519(11) Uani 1 1 d . . .
H10 H 0.378 1.0361 -0.0354 0.062 Uiso 1 1 calc R . .
C11 C 0.2823(3) 1.0329(4) 0.0454(3) 0.0582(12) Uani 1 1 d . . .
H11 H 0.2503 1.0914 0.0185 0.07 Uiso 1 1 calc R . .
C12 C 0.2544(3) 0.9813(4) 0.1164(3) 0.0532(11) Uani 1 1 d . . .
H12 H 0.2024 1.0042 0.1376 0.064 Uiso 1 1 calc R . .
C13 C 0.3000(2) 0.8959(3) 0.1588(2) 0.0377(9) Uani 1 1 d . . .
C14 C 0.4822(2) 0.8675(4) 0.0072(2) 0.0474(11) Uani 1 1 d . . .
H14 H 0.5074 0.8057 0.043 0.057 Uiso 1 1 calc R . .
C15 C 0.4599(3) 0.8094(6) -0.0751(3) 0.0887(19) Uani 1 1 d . . .
H15A H 0.4192 0.7473 -0.0656 0.133 Uiso 1 1 calc R . .
H15B H 0.5095 0.7752 -0.0998 0.133 Uiso 1 1 calc R . .
H15C H 0.4369 0.8687 -0.1124 0.133 Uiso 1 1 calc R . .
C16 C 0.5459(3) 0.9636(5) -0.0053(4) 0.0797(16) Uani 1 1 d . . .
H16A H 0.5943 0.9305 -0.033 0.12 Uiso 1 1 calc R . .
H16B H 0.5622 0.9957 0.0483 0.12 Uiso 1 1 calc R . .
H16C H 0.5224 1.0265 -0.0392 0.12 Uiso 1 1 calc R . .
C17 C 0.3886(2) 0.4863(3) 0.3192(3) 0.0424(10) Uani 1 1 d . . .
C18 C 0.3539(3) 0.5167(4) 0.3969(3) 0.0508(11) Uani 1 1 d . . .
C19 C 0.3137(3) 0.4302(5) 0.4415(4) 0.0683(14) Uani 1 1 d . . .
H19 H 0.2917 0.4488 0.4941 0.082 Uiso 1 1 calc R . .
C20 C 0.3050(3) 0.3171(5) 0.4110(4) 0.0751(17) Uani 1 1 d . . .
H20 H 0.2782 0.2586 0.443 0.09 Uiso 1 1 calc R . .
C21 C 0.3355(3) 0.2894(4) 0.3333(4) 0.0689(15) Uani 1 1 d . . .
H21 H 0.3267 0.2127 0.3118 0.083 Uiso 1 1 calc R . .
C22 C 0.3789(2) 0.3719(4) 0.2862(3) 0.0483(11) Uani 1 1 d . . .
C23 C 0.3574(3) 0.6413(4) 0.4310(3) 0.0627(13) Uani 1 1 d . . .
H23 H 0.3763 0.6945 0.3856 0.075 Uiso 1 1 calc R . .
C24 C 0.4203(4) 0.6517(5) 0.5030(3) 0.0843(17) Uani 1 1 d . . .
H24A H 0.4211 0.7329 0.5234 0.126 Uiso 1 1 calc R . .
H24B H 0.4753 0.6302 0.4832 0.126 Uiso 1 1 calc R . .
H24C H 0.4042 0.5985 0.5477 0.126 Uiso 1 1 calc R . .
C25 C 0.2722(4) 0.6841(5) 0.4594(4) 0.0922(19) Uani 1 1 d . . .
H25A H 0.2767 0.7646 0.4808 0.138 Uiso 1 1 calc R . .
H25B H 0.2516 0.632 0.5029 0.138 Uiso 1 1 calc R . .
H25C H 0.2341 0.683 0.4127 0.138 Uiso 1 1 calc R . .
C26 C 0.2643(2) 0.8418(3) 0.2370(3) 0.0443(10) Uani 1 1 d . . .
H26 H 0.3105 0.7999 0.2652 0.053 Uiso 1 1 calc R . .
C27 C 0.2321(5) 0.9337(5) 0.2975(4) 0.099(2) Uani 1 1 d . . .
H27A H 0.2755 0.9914 0.309 0.149 Uiso 1 1 calc R . .
H27B H 0.2158 0.8949 0.3489 0.149 Uiso 1 1 calc R . .
H27C H 0.1844 0.9739 0.2735 0.149 Uiso 1 1 calc R . .
C28 C 0.1995(4) 0.7501(6) 0.2180(4) 0.123(3) Uani 1 1 d . . .
H28A H 0.1783 0.717 0.2696 0.185 Uiso 1 1 calc R . .
H28B H 0.2239 0.687 0.1847 0.185 Uiso 1 1 calc R . .
H28C H 0.1543 0.7867 0.1873 0.185 Uiso 1 1 calc R . .
C29 C 0.4115(3) 0.3395(3) 0.2005(3) 0.0534(12) Uani 1 1 d . . .
H29 H 0.464 0.384 0.1922 0.064 Uiso 1 1 calc R . .
C30 C 0.4313(4) 0.2085(4) 0.1901(4) 0.0877(19) Uani 1 1 d . . .
H30A H 0.4518 0.1943 0.1342 0.132 Uiso 1 1 calc R . .
H30B H 0.3814 0.1619 0.1993 0.132 Uiso 1 1 calc R . .
H30C H 0.4735 0.1855 0.2302 0.132 Uiso 1 1 calc R . .
C31 C 0.3521(3) 0.3797(5) 0.1340(4) 0.0789(16) Uani 1 1 d . . .
H31A H 0.3739 0.3581 0.0798 0.118 Uiso 1 1 calc R . .
H31B H 0.3454 0.4654 0.137 0.118 Uiso 1 1 calc R . .
H31C H 0.2986 0.3416 0.1423 0.118 Uiso 1 1 calc R . .
N1 N 0.43029(18) 0.5744(3) 0.2719(2) 0.0381(8) Uani 1 1 d . . .
N2 N 0.42344(19) 0.7696(3) 0.1628(2) 0.0335(7) Uani 1 1 d . . .
H2 H 0.389(2) 0.721(3) 0.196(2) 0.036(10) Uiso 1 1 d . . .
H1 H 0.431(2) 0.550(3) 0.219(3) 0.046(13) Uiso 1 1 d . . .

loop_
_atom_site_aniso_label
_atom_site_aniso_U_11
_atom_site_aniso_U_22
_atom_site_aniso_U_33
_atom_site_aniso_U_23
_atom_site_aniso_U_13
_atom_site_aniso_U_12
C1 0.044(2) 0.057(3) 0.089(4) 0.018(3) -0.019(3) 0.002(2)
C2 0.040(2) 0.036(2) 0.050(3) 0.0064(19) -0.0079(19) 0.0022(17)
C3 0.035(2) 0.0334(19) 0.053(3) 0.004(2) -0.0015(19) -0.0016(17)
C4 0.040(2) 0.032(2) 0.046(2) 0.001(2) -0.0013(19) -0.0053(17)
C5 0.069(3) 0.043(2) 0.055(3) -0.005(2) -0.017(3) 0.002(2)
C6 0.046(2) 0.052(2) 0.065(3) 0.005(2) 0.008(2) 0.012(2)
C7 0.040(3) 0.064(3) 0.086(4) 0.016(3) -0.012(3) -0.005(2)
C8 0.043(2) 0.0256(18) 0.029(2) -0.0004(17) -0.0053(18) -0.0015(17)
C9 0.044(2) 0.038(2) 0.037(2) 0.0007(19) -0.0014(19) -0.0043(17)
C10 0.065(3) 0.050(2) 0.041(2) 0.019(2) -0.008(2) 0.000(2)
C11 0.069(3) 0.048(2) 0.058(3) 0.015(2) -0.013(3) 0.017(2)
C12 0.051(2) 0.053(2) 0.056(3) 0.004(3) -0.004(2) 0.010(2)
C13 0.040(2) 0.036(2) 0.038(2) -0.0019(19) 0.0007(19) 0.0049(17)
C14 0.043(2) 0.064(3) 0.035(2) 0.007(2) 0.005(2) -0.005(2)
C15 0.056(3) 0.140(5) 0.071(4) -0.040(4) 0.006(3) -0.006(3)
C16 0.055(3) 0.096(4) 0.088(4) 0.022(4) 0.001(3) -0.017(3)
C17 0.034(2) 0.035(2) 0.058(3) 0.017(2) -0.007(2) -0.0006(17)
C18 0.039(2) 0.062(3) 0.051(3) 0.028(2) -0.001(2) 0.004(2)
C19 0.056(3) 0.084(4) 0.065(3) 0.032(3) -0.002(3) 0.000(3)
C20 0.057(3) 0.079(4) 0.089(5) 0.053(4) -0.010(3) -0.018(3)
C21 0.055(3) 0.052(3) 0.100(5) 0.027(3) -0.029(3) -0.016(2)
C22 0.033(2) 0.040(2) 0.071(3) 0.021(2) -0.016(2) -0.0054(18)
C23 0.073(3) 0.065(3) 0.050(3) 0.016(3) 0.011(3) 0.013(3)
C24 0.115(5) 0.089(4) 0.050(3) 0.008(3) -0.009(3) 0.006(3)
C25 0.090(4) 0.108(4) 0.078(4) 0.022(4) 0.032(3) 0.041(4)
C26 0.042(2) 0.046(2) 0.045(2) 0.002(2) 0.004(2) 0.0047(19)
C27 0.151(6) 0.075(3) 0.072(4) 0.007(3) 0.055(4) 0.030(4)
C28 0.145(6) 0.153(6) 0.071(4) 0.023(4) -0.002(4) -0.096(5)
C29 0.044(3) 0.040(2) 0.076(3) 0.000(2) -0.012(2) -0.0072(19)
C30 0.102(4) 0.045(3) 0.116(5) -0.014(3) -0.023(4) -0.005(3)
C31 0.082(4) 0.079(3) 0.076(4) 0.003(3) -0.025(3) 0.000(3)
N1 0.0372(18) 0.0351(17) 0.042(2) 0.0098(18) -0.0029(17) -0.0002(14)
N2 0.0321(17) 0.0299(16) 0.0384(18) 0.0040(15) -0.0001(15) -0.0014(14)

loop_
_atom_type_symbol
_atom_type_description
_atom_type_scat_dispersion_real
_atom_type_scat_dispersion_imag
_atom_type_scat_source
C C 0.0033 0.0016 'International Tables Vol C Tables 4.2.6.8 and 6.1.1.4'
H H 0 0 'International Tables Vol C Tables 4.2.6.8 and 6.1.1.4'
N N 0.0061 0.0033 'International Tables Vol C Tables 4.2.6.8 and 6.1.1.4'

loop_
_geom_angle_atom_site_label_1
_geom_angle_atom_site_label_2
_geom_angle_atom_site_label_3
_geom_angle
_geom_angle_site_symmetry_1
_geom_angle_site_symmetry_3
_geom_angle_publ_flag
C2 C1 H1A 109.5 . . ?
C2 C1 H1B 109.5 . . ?
H1A C1 H1B 109.5 . . ?
C2 C1 H1C 109.5 . . ?
H1A C1 H1C 109.5 . . ?
H1B C1 H1C 109.5 . . ?
N1 C2 C1 111.5(3) . . ?
N1 C2 C3 109.5(3) . . ?
C1 C2 C3 114.6(3) . . ?
N1 C2 H2B 107 . . ?
C1 C2 H2B 107 . . ?
C3 C2 H2B 107 . . ?
C7 C3 C6 106.8(3) . . ?
C7 C3 C4 108.1(3) . . ?
C6 C3 C4 108.7(3) . . ?
C7 C3 C2 108.0(4) . . ?
C6 C3 C2 112.0(3) . . ?
C4 C3 C2 113.0(3) . . ?
N2 C4 C5 113.3(3) . . ?
N2 C4 C3 111.8(3) . . ?
C5 C4 C3 114.3(3) . . ?
N2 C4 H4 105.5 . . ?
C5 C4 H4 105.5 . . ?
C3 C4 H4 105.5 . . ?
C4 C5 H5A 109.5 . . ?
C4 C5 H5B 109.5 . . ?
H5A C5 H5B 109.5 . . ?
C4 C5 H5C 109.5 . . ?
H5A C5 H5C 109.5 . . ?
H5B C5 H5C 109.5 . . ?
C3 C6 H6A 109.5 . . ?
C3 C6 H6B 109.5 . . ?
H6A C6 H6B 109.5 . . ?
C3 C6 H6C 109.5 . . ?
H6A C6 H6C 109.5 . . ?
H6B C6 H6C 109.5 . . ?
C3 C7 H7A 109.5 . . ?
C3 C7 H7B 109.5 . . ?
H7A C7 H7B 109.5 . . ?
C3 C7 H7C 109.5 . . ?
H7A C7 H7C 109.5 . . ?
H7B C7 H7C 109.5 . . ?
C13 C8 C9 120.5(3) . . ?
C13 C8 N2 120.7(3) . . ?
C9 C8 N2 118.7(3) . . ?
C10 C9 C8 119.0(4) . . ?
C10 C9 C14 118.8(4) . . ?
C8 C9 C14 122.0(3) . . ?
C9 C10 C11 120.9(4) . . ?
C9 C10 H10 119.6 . . ?
C11 C10 H10 119.6 . . ?
C12 C11 C10 119.4(4) . . ?
C12 C11 H11 120.3 . . ?
C10 C11 H11 120.3 . . ?
C11 C12 C13 122.4(4) . . ?
C11 C12 H12 118.8 . . ?
C13 C12 H12 118.8 . . ?
C12 C13 C8 117.7(4) . . ?
C12 C13 C26 119.2(4) . . ?
C8 C13 C26 123.1(3) . . ?
C16 C14 C15 110.7(4) . . ?
C16 C14 C9 113.0(4) . . ?
C15 C14 C9 110.1(3) . . ?
C16 C14 H14 107.6 . . ?
C15 C14 H14 107.6 . . ?
C9 C14 H14 107.6 . . ?
C14 C15 H15A 109.5 . . ?
C14 C15 H15B 109.5 . . ?
H15A C15 H15B 109.5 . . ?
C14 C15 H15C 109.5 . . ?
H15A C15 H15C 109.5 . . ?
H15B C15 H15C 109.5 . . ?
C14 C16 H16A 109.5 . . ?
C14 C16 H16B 109.5 . . ?
H16A C16 H16B 109.5 . . ?
C14 C16 H16C 109.5 . . ?
H16A C16 H16C 109.5 . . ?
H16B C16 H16C 109.5 . . ?
C22 C17 C18 120.9(4) . . ?
C22 C17 N1 119.4(4) . . ?
C18 C17 N1 119.6(4) . . ?
C19 C18 C17 118.6(5) . . ?
C19 C18 C23 119.2(5) . . ?
C17 C18 C23 122.1(4) . . ?
C20 C19 C18 121.3(5) . . ?
C20 C19 H19 119.3 . . ?
C18 C19 H19 119.3 . . ?
C19 C20 C21 119.9(5) . . ?
C19 C20 H20 120.1 . . ?
C21 C20 H20 120.1 . . ?
C20 C21 C22 121.6(5) . . ?
C20 C21 H21 119.2 . . ?
C22 C21 H21 119.2 . . ?
C21 C22 C17 117.6(5) . . ?
C21 C22 C29 120.6(4) . . ?
C17 C22 C29 121.8(4) . . ?
C18 C23 C25 111.6(4) . . ?
C18 C23 C24 111.6(4) . . ?
C25 C23 C24 110.0(4) . . ?
C18 C23 H23 107.8 . . ?
C25 C23 H23 107.8 . . ?
C24 C23 H23 107.8 . . ?
C23 C24 H24A 109.5 . . ?
C23 C24 H24B 109.5 . . ?
H24A C24 H24B 109.5 . . ?
C23 C24 H24C 109.5 . . ?
H24A C24 H24C 109.5 . . ?
H24B C24 H24C 109.5 . . ?
C23 C25 H25A 109.5 . . ?
C23 C25 H25B 109.5 . . ?
H25A C25 H25B 109.5 . . ?
C23 C25 H25C 109.5 . . ?
H25A C25 H25C 109.5 . . ?
H25B C25 H25C 109.5 . . ?
C28 C26 C13 111.8(4) . . ?
C28 C26 C27 111.3(5) . . ?
C13 C26 C27 113.0(3) . . ?
C28 C26 H26 106.7 . . ?
C13 C26 H26 106.7 . . ?
C27 C26 H26 106.7 . . ?
C26 C27 H27A 109.5 . . ?
C26 C27 H27B 109.5 . . ?
H27A C27 H27B 109.5 . . ?
C26 C27 H27C 109.5 . . ?
H27A C27 H27C 109.5 . . ?
H27B C27 H27C 109.5 . . ?
C26 C28 H28A 109.5 . . ?
C26 C28 H28B 109.5 . . ?
H28A C28 H28B 109.5 . . ?
C26 C28 H28C 109.5 . . ?
H28A C28 H28C 109.5 . . ?
H28B C28 H28C 109.5 . . ?
C31 C29 C30 110.4(4) . . ?
C31 C29 C22 110.7(4) . . ?
C30 C29 C22 113.9(4) . . ?
C31 C29 H29 107.2 . . ?
C30 C29 H29 107.2 . . ?
C22 C29 H29 107.2 . . ?
C29 C30 H30A 109.5 . . ?
C29 C30 H30B 109.5 . . ?
H30A C30 H30B 109.5 . . ?
C29 C30 H30C 109.5 . . ?
H30A C30 H30C 109.5 . . ?
H30B C30 H30C 109.5 . . ?
C29 C31 H31A 109.5 . . ?
C29 C31 H31B 109.5 . . ?
H31A C31 H31B 109.5 . . ?
C29 C31 H31C 109.5 . . ?
H31A C31 H31C 109.5 . . ?
H31B C31 H31C 109.5 . . ?
C17 N1 C2 119.3(3) . . ?
C17 N1 H1 108(2) . . ?
C2 N1 H1 113(2) . . ?
C8 N2 C4 117.7(3) . . ?
C8 N2 H2 110(2) . . ?
C4 N2 H2 112(2) . . ?

loop_
_geom_bond_atom_site_label_1
_geom_bond_atom_site_label_2
_geom_bond_distance
_geom_bond_site_symmetry_2
_geom_bond_publ_flag
C1 C2 1.519(5) . ?
C1 H1A 0.97 . ?
C1 H1B 0.97 . ?
C1 H1C 0.97 . ?
C2 N1 1.486(5) . ?
C2 C3 1.545(6) . ?
C2 H2B 0.99 . ?
C3 C7 1.520(5) . ?
C3 C6 1.525(6) . ?
C3 C4 1.544(5) . ?
C4 N2 1.466(5) . ?
C4 C5 1.497(6) . ?
C4 H4 0.99 . ?
C5 H5A 0.97 . ?
C5 H5B 0.97 . ?
C5 H5C 0.97 . ?
C6 H6A 0.97 . ?
C6 H6B 0.97 . ?
C6 H6C 0.97 . ?
C7 H7A 0.97 . ?
C7 H7B 0.97 . ?
C7 H7C 0.97 . ?
C8 C13 1.389(5) . ?
C8 C9 1.404(5) . ?
C8 N2 1.420(4) . ?
C9 C10 1.371(5) . ?
C9 C14 1.517(6) . ?
C10 C11 1.377(6) . ?
C10 H10 0.94 . ?
C11 C12 1.356(6) . ?
C11 H11 0.94 . ?
C12 C13 1.387(5) . ?
C12 H12 0.94 . ?
C13 C26 1.508(6) . ?
C14 C16 1.502(6) . ?
C14 C15 1.517(6) . ?
C14 H14 0.99 . ?
C15 H15A 0.97 . ?
C15 H15B 0.97 . ?
C15 H15C 0.97 . ?
C16 H16A 0.97 . ?
C16 H16B 0.97 . ?
C16 H16C 0.97 . ?
C17 C22 1.400(6) . ?
C17 C18 1.410(6) . ?
C17 N1 1.417(5) . ?
C18 C19 1.369(6) . ?
C18 C23 1.505(7) . ?
C19 C20 1.369(8) . ?
C19 H19 0.94 . ?
C20 C21 1.377(8) . ?
C20 H20 0.94 . ?
C21 C22 1.386(6) . ?
C21 H21 0.94 . ?
C22 C29 1.518(7) . ?
C23 C25 1.523(7) . ?
C23 C24 1.542(7) . ?
C23 H23 0.99 . ?
C24 H24A 0.97 . ?
C24 H24B 0.97 . ?
C24 H24C 0.97 . ?
C25 H25A 0.97 . ?
C25 H25B 0.97 . ?
C25 H25C 0.97 . ?
C26 C28 1.498(7) . ?
C26 C27 1.510(6) . ?
C26 H26 0.99 . ?
C27 H27A 0.97 . ?
C27 H27B 0.97 . ?
C27 H27C 0.97 . ?
C28 H28A 0.97 . ?
C28 H28B 0.97 . ?
C28 H28C 0.97 . ?
C29 C31 1.502(7) . ?
C29 C30 1.515(6) . ?
C29 H29 0.99 . ?
C30 H30A 0.97 . ?
C30 H30B 0.97 . ?
C30 H30C 0.97 . ?
C31 H31A 0.97 . ?
C31 H31B 0.97 . ?
C31 H31C 0.97 . ?
N1 H1 0.90(4) . ?
N2 H2 0.94(4) . ?

loop_
_geom_torsion_atom_site_label_1
_geom_torsion_atom_site_label_2
_geom_torsion_atom_site_label_3
_geom_torsion_atom_site_label_4
_geom_torsion
_geom_torsion_site_symmetry_1
_geom_torsion_site_symmetry_2
_geom_torsion_site_symmetry_3
_geom_torsion_site_symmetry_4
_geom_torsion_publ_flag
N1 C2 C3 C7 179.2(3) . . . . ?
C1 C2 C3 C7 -54.7(5) . . . . ?
N1 C2 C3 C6 -63.4(4) . . . . ?
C1 C2 C3 C6 62.7(5) . . . . ?
N1 C2 C3 C4 59.7(4) . . . . ?
C1 C2 C3 C4 -174.2(3) . . . . ?
C7 C3 C4 N2 169.8(4) . . . . ?
C6 C3 C4 N2 54.3(4) . . . . ?
C2 C3 C4 N2 -70.7(4) . . . . ?
C7 C3 C4 C5 -59.7(5) . . . . ?
C6 C3 C4 C5 -175.3(3) . . . . ?
C2 C3 C4 C5 59.8(4) . . . . ?
C13 C8 C9 C10 2.9(5) . . . . ?
N2 C8 C9 C10 179.1(3) . . . . ?
C13 C8 C9 C14 -173.8(4) . . . . ?
N2 C8 C9 C14 2.4(5) . . . . ?
C8 C9 C10 C11 -3.6(6) . . . . ?
C14 C9 C10 C11 173.2(4) . . . . ?
C9 C10 C11 C12 1.7(7) . . . . ?
C10 C11 C12 C13 0.9(7) . . . . ?
C11 C12 C13 C8 -1.6(6) . . . . ?
C11 C12 C13 C26 -179.5(4) . . . . ?
C9 C8 C13 C12 -0.3(5) . . . . ?
N2 C8 C13 C12 -176.5(3) . . . . ?
C9 C8 C13 C26 177.5(3) . . . . ?
N2 C8 C13 C26 1.3(5) . . . . ?
C10 C9 C14 C16 61.0(5) . . . . ?
C8 C9 C14 C16 -122.4(4) . . . . ?
C10 C9 C14 C15 -63.5(5) . . . . ?
C8 C9 C14 C15 113.2(5) . . . . ?
C22 C17 C18 C19 3.1(5) . . . . ?
N1 C17 C18 C19 179.9(4) . . . . ?
C22 C17 C18 C23 -175.1(4) . . . . ?
N1 C17 C18 C23 1.7(5) . . . . ?
C17 C18 C19 C20 -1.8(6) . . . . ?
C23 C18 C19 C20 176.4(4) . . . . ?
C18 C19 C20 C21 -1.3(7) . . . . ?
C19 C20 C21 C22 3.2(7) . . . . ?
C20 C21 C22 C17 -1.9(6) . . . . ?
C20 C21 C22 C29 -179.6(4) . . . . ?
C18 C17 C22 C21 -1.2(5) . . . . ?
N1 C17 C22 C21 -178.1(4) . . . . ?
C18 C17 C22 C29 176.4(3) . . . . ?
N1 C17 C22 C29 -0.4(5) . . . . ?
C19 C18 C23 C25 -48.5(6) . . . . ?
C17 C18 C23 C25 129.6(4) . . . . ?
C19 C18 C23 C24 75.1(5) . . . . ?
C17 C18 C23 C24 -106.8(5) . . . . ?
C12 C13 C26 C28 77.7(5) . . . . ?
C8 C13 C26 C28 -100.1(5) . . . . ?
C12 C13 C26 C27 -48.9(5) . . . . ?
C8 C13 C26 C27 133.4(5) . . . . ?
C21 C22 C29 C31 96.4(5) . . . . ?
C17 C22 C29 C31 -81.2(5) . . . . ?
C21 C22 C29 C30 -28.7(5) . . . . ?
C17 C22 C29 C30 153.7(4) . . . . ?
C22 C17 N1 C2 -111.6(4) . . . . ?
C18 C17 N1 C2 71.6(4) . . . . ?
C1 C2 N1 C17 41.7(5) . . . . ?
C3 C2 N1 C17 169.6(3) . . . . ?
C13 C8 N2 C4 -107.3(4) . . . . ?
C9 C8 N2 C4 76.5(4) . . . . ?
C5 C4 N2 C8 59.4(5) . . . . ?
C3 C4 N2 C8 -169.6(3) . . . . ?
